data_4344679
loop_
_publ_author_name
'Basalov, Ivan V.'
'Yurova, Olga S.'
'Cherkasov, Anton V.'
'Fukin, Georgy K.'
'Trifonov, Alexander A.'

_publ_section_title
;
 Amido Ln(II) Complexes Coordinated by Bi- and Tridentate Amidinate
 Ligands: Nonconventional Coordination Modes of Amidinate Ligands and
 Catalytic Activity in Intermolecular Hydrophosphination of Styrenes and
 Tolane.
;
_journal_issue 3
_journal_name_full 'Inorganic chemistry'
_journal_page_first 1236
_journal_page_last 1244
_journal_paper_doi 10.1021/acs.inorgchem.5b02450
_journal_volume 55
_journal_year 2016
_chemical_formula_moiety 'C37 H59 I N2 O2 Sm, (C4 H8 O)'
_chemical_formula_sum 'C41 H67 I N2 O3 Sm'
_chemical_formula_weight 913.21
_space_group_crystal_system triclinic
_space_group_IT_number 2
_space_group_name_Hall '-P 1'
_space_group_name_H-M_alt 'P -1'
_symmetry_space_group_name_Hall '-P 1'
_symmetry_space_group_name_H-M 'P -1'
_atom_sites_solution_hydrogens geom
_atom_sites_solution_primary direct
_atom_sites_solution_secondary difmap
_audit_creation_method SHELXL-2014/7
_cell_angle_alpha 104.3020(10)
_cell_angle_beta 93.9540(10)
_cell_angle_gamma 98.8880(10)
_cell_formula_units_Z 2
_cell_length_a 10.5925(4)
_cell_length_b 10.7876(4)
_cell_length_c 19.3412(8)
_cell_measurement_reflns_used 5169
_cell_measurement_temperature 100(2)
_cell_measurement_theta_max 29.34
_cell_measurement_theta_min 2.50
_cell_volume 2102.57(14)
_computing_cell_refinement 'Bruker SMART'
_computing_data_collection 'Bruker SMART'
_computing_data_reduction 'Bruker SHELXTL'
_computing_molecular_graphics 'Bruker SHELXTL'
_computing_publication_material 'Bruker SHELXTL'
_computing_structure_refinement 'SHELXL-2014/7 (Sheldrick, 2014)'
_computing_structure_solution 'SHELXS-97 (Sheldrick, 2008)'
_diffrn_ambient_temperature 100(2)
_diffrn_measured_fraction_theta_full 0.996
_diffrn_measured_fraction_theta_max 0.990
_diffrn_measurement_device_type 'Bruker Smart Apex (CCD)'
_diffrn_measurement_method '\w scans'
_diffrn_radiation_monochromator graphite
_diffrn_radiation_source 'fine-focus sealed tube'
_diffrn_radiation_type MoK\a
_diffrn_radiation_wavelength 0.71073
_diffrn_reflns_av_R_equivalents 0.0154
_diffrn_reflns_av_unetI/netI 0.0236
_diffrn_reflns_laue_measured_fraction_full 0.996
_diffrn_reflns_laue_measured_fraction_max 0.990
_diffrn_reflns_limit_h_max 13
_diffrn_reflns_limit_h_min -13
_diffrn_reflns_limit_k_max 14
_diffrn_reflns_limit_k_min -14
_diffrn_reflns_limit_l_max 25
_diffrn_reflns_limit_l_min -25
_diffrn_reflns_number 21019
_diffrn_reflns_point_group_measured_fraction_full 0.996
_diffrn_reflns_point_group_measured_fraction_max 0.990
_diffrn_reflns_theta_full 25.242
_diffrn_reflns_theta_max 27.996
_diffrn_reflns_theta_min 1.980
_exptl_absorpt_coefficient_mu 2.167
_exptl_absorpt_correction_T_max 0.829
_exptl_absorpt_correction_T_min 0.463
_exptl_absorpt_correction_type multi-scan
_exptl_absorpt_process_details 'SADABS (Sheldrick, 1998)'
_exptl_crystal_colour black
_exptl_crystal_density_diffrn 1.442
_exptl_crystal_description prism
_exptl_crystal_F_000 932
_exptl_crystal_size_max 0.420
_exptl_crystal_size_mid 0.120
_exptl_crystal_size_min 0.090
_refine_diff_density_max 1.794
_refine_diff_density_min -0.694
_refine_diff_density_rms 0.097
_refine_ls_extinction_method none
_refine_ls_goodness_of_fit_ref 1.072
_refine_ls_hydrogen_treatment constr
_refine_ls_matrix_type full
_refine_ls_number_parameters 506
_refine_ls_number_reflns 10051
_refine_ls_number_restraints 131
_refine_ls_restrained_S_all 1.129
_refine_ls_R_factor_all 0.0426
_refine_ls_R_factor_gt 0.0328
_refine_ls_shift/su_max 0.001
_refine_ls_shift/su_mean 0.000
_refine_ls_structure_factor_coef Fsqd
_refine_ls_weighting_details 'w=1/[\s^2^(Fo^2^)+(0.0500P)^2^+1.5000P] where P=(Fo^2^+2Fc^2^)/3'
_refine_ls_weighting_scheme calc
_refine_ls_wR_factor_gt 0.0847
_refine_ls_wR_factor_ref 0.0883
_reflns_Friedel_coverage 0.000
_reflns_number_gt 8446
_reflns_number_total 10051
_reflns_threshold_expression 'I > 2\s(I)'
_cod_data_source_file ic5b02450_si_001.cif
_cod_data_source_block smami
_cod_database_code 4344679
_shelx_shelxl_version_number 2014/7
_shelx_space_group_comment
;
The symmetry employed for this shelxl refinement is uniquely defined
by the following loop, which should always be used as a source of
symmetry information in preference to the above space-group names.
They are only intended as comments.
;
_shelx_estimated_absorpt_t_min 0.463
_shelx_estimated_absorpt_t_max 0.829

loop_
_space_group_symop_operation_xyz
'x, y, z'
'-x, -y, -z'

loop_
_atom_site_label
_atom_site_type_symbol
_atom_site_fract_x
_atom_site_fract_y
_atom_site_fract_z
_atom_site_U_iso_or_equiv
_atom_site_adp_type
_atom_site_occupancy
_atom_site_site_symmetry_order
_atom_site_calc_flag
_atom_site_refinement_flags_posn
_atom_site_refinement_flags_adp
_atom_site_refinement_flags_occupancy
_atom_site_disorder_assembly
_atom_site_disorder_group
Sm1 Sm 0.31777(2) 0.42051(2) 0.30009(2) 0.02832(3) Uani 1 1 d D . . . .
I1 I 0.26574(2) 0.27973(2) 0.42777(2) 0.03511(5) Uani 0.9085(6) 1 d D . P A 1
I1' I 0.2506(2) 0.2491(2) 0.41195(11) 0.03511(5) Uani 0.0915(6) 1 d D . P A 2
N1 N 0.5118(2) 0.3108(2) 0.14791(11) 0.0336(5) Uani 1 1 d . . . . .
N2 N 0.2994(2) 0.32866(19) 0.16261(12) 0.0321(5) Uani 1 1 d . . . . .
C1 C 0.3924(3) 0.2967(2) 0.12008(13) 0.0350(6) Uani 1 1 d . . . . .
C2 C 0.3757(2) 0.2388(3) 0.03710(15) 0.0542(8) Uani 1 1 d D U . . .
C3 C 0.4230(5) 0.1130(4) 0.0212(3) 0.0769(15) Uani 0.650(4) 1 d D U P B 1
H3A H 0.4384 0.0885 -0.0294 0.115 Uiso 0.650(4) 1 calc R U P B 1
H3B H 0.3583 0.0456 0.0306 0.115 Uiso 0.650(4) 1 calc R U P B 1
H3C H 0.5033 0.1220 0.0518 0.115 Uiso 0.650(4) 1 calc R U P B 1
C4 C 0.4657(4) 0.3413(5) 0.0110(3) 0.0706(14) Uani 0.650(4) 1 d D U P B 1
H4A H 0.4677 0.3105 -0.0410 0.106 Uiso 0.650(4) 1 calc R U P B 1
H4B H 0.5527 0.3545 0.0355 0.106 Uiso 0.650(4) 1 calc R U P B 1
H4C H 0.4335 0.4236 0.0218 0.106 Uiso 0.650(4) 1 calc R U P B 1
C5 C 0.2431(3) 0.2255(4) -0.0021(2) 0.0436(10) Uani 0.650(4) 1 d D U P B 1
H5A H 0.2466 0.1966 -0.0540 0.065 Uiso 0.650(4) 1 calc R U P B 1
H5B H 0.2147 0.3098 0.0096 0.065 Uiso 0.650(4) 1 calc R U P B 1
H5C H 0.1823 0.1615 0.0129 0.065 Uiso 0.650(4) 1 calc R U P B 1
C3' C 0.3227(7) 0.0859(5) 0.0205(5) 0.0769(15) Uani 0.350(4) 1 d D U P B 2
H3'A H 0.3218 0.0456 -0.0309 0.115 Uiso 0.350(4) 1 calc R U P B 2
H3'B H 0.2352 0.0717 0.0340 0.115 Uiso 0.350(4) 1 calc R U P B 2
H3'C H 0.3787 0.0468 0.0481 0.115 Uiso 0.350(4) 1 calc R U P B 2
C4' C 0.5074(5) 0.2382(8) 0.0064(5) 0.0706(14) Uani 0.350(4) 1 d D U P B 2
H4'A H 0.4934 0.2133 -0.0461 0.106 Uiso 0.350(4) 1 calc R U P B 2
H4'B H 0.5517 0.1756 0.0229 0.106 Uiso 0.350(4) 1 calc R U P B 2
H4'C H 0.5601 0.3252 0.0232 0.106 Uiso 0.350(4) 1 calc R U P B 2
C5' C 0.2887(5) 0.2857(5) -0.0120(3) 0.0436(10) Uani 0.350(4) 1 d D U P B 2
H5'A H 0.2929 0.2391 -0.0619 0.065 Uiso 0.350(4) 1 calc R U P B 2
H5'B H 0.3165 0.3791 -0.0057 0.065 Uiso 0.350(4) 1 calc R U P B 2
H5'C H 0.2001 0.2693 -0.0003 0.065 Uiso 0.350(4) 1 calc R U P B 2
C6 C 0.5391(2) 0.3597(2) 0.22136(13) 0.0296(5) Uani 1 1 d . . . . .
C7 C 0.5757(2) 0.4959(2) 0.25168(15) 0.0348(6) Uani 1 1 d . . . . .
C8 C 0.6026(2) 0.5430(2) 0.32593(16) 0.0386(6) Uani 1 1 d . . . . .
H8A H 0.6282 0.6388 0.3475 0.046 Uiso 1 1 calc R U . . .
C9 C 0.5930(2) 0.4600(3) 0.37060(15) 0.0370(6) Uani 1 1 d . . . . .
H9A H 0.6133 0.4954 0.4238 0.044 Uiso 1 1 calc R U . . .
C10 C 0.5614(2) 0.3253(2) 0.34004(14) 0.0317(5) Uani 1 1 d . . . . .
H10A H 0.5584 0.2653 0.3721 0.038 Uiso 1 1 calc R U . . .
C11 C 0.5357(2) 0.2737(2) 0.26652(13) 0.0284(5) Uani 1 1 d . . . . .
C12 C 0.5915(3) 0.5829(2) 0.20081(18) 0.0458(7) Uani 1 1 d . . . . .
H12A H 0.5231 0.5459 0.1593 0.055 Uiso 1 1 calc R U . . .
C13 C 0.7210(3) 0.5779(3) 0.1716(2) 0.0682(9) Uani 1 1 d . . . . .
H13A H 0.7294 0.6291 0.1363 0.102 Uiso 1 1 calc R U . . .
H13B H 0.7268 0.4875 0.1487 0.102 Uiso 1 1 calc R U . . .
H13C H 0.7902 0.6139 0.2111 0.102 Uiso 1 1 calc R U . . .
C14 C 0.5766(4) 0.7229(3) 0.2341(2) 0.0750(11) Uani 1 1 d . . . . .
H14A H 0.5744 0.7696 0.1967 0.113 Uiso 1 1 calc R U . . .
H14B H 0.6495 0.7658 0.2706 0.113 Uiso 1 1 calc R U . . .
H14C H 0.4964 0.7234 0.2565 0.113 Uiso 1 1 calc R U . . .
C15 C 0.5081(3) 0.1269(2) 0.23156(14) 0.0340(6) Uani 1 1 d . . . . .
H15A H 0.4364 0.1086 0.1920 0.041 Uiso 1 1 calc R U . . .
C16 C 0.6275(3) 0.0861(2) 0.19805(15) 0.0383(6) Uani 1 1 d . . . . .
H16A H 0.6070 -0.0054 0.1707 0.057 Uiso 1 1 calc R U . . .
H16B H 0.6975 0.0975 0.2362 0.057 Uiso 1 1 calc R U . . .
H16C H 0.6541 0.1402 0.1659 0.057 Uiso 1 1 calc R U . . .
C17 C 0.4673(3) 0.0464(3) 0.28355(17) 0.0483(7) Uani 1 1 d . . . . .
H17A H 0.3960 0.0786 0.3078 0.072 Uiso 1 1 calc R U . . .
H17B H 0.5401 0.0537 0.3193 0.072 Uiso 1 1 calc R U . . .
H17C H 0.4397 -0.0449 0.2569 0.072 Uiso 1 1 calc R U . . .
C18 C 0.1664(3) 0.3098(2) 0.13711(14) 0.0347(6) Uani 1 1 d . . . . .
C19 C 0.0837(3) 0.1907(3) 0.13053(14) 0.0371(6) Uani 1 1 d . . . . .
C20 C -0.0465(3) 0.1786(3) 0.10938(15) 0.0445(7) Uani 1 1 d . . . . .
H20A H -0.1015 0.0978 0.1044 0.053 Uiso 1 1 calc R U . . .
C21 C -0.0977(3) 0.2796(3) 0.09551(18) 0.0511(8) Uani 1 1 d . . . . .
H21A H -0.1867 0.2685 0.0801 0.061 Uiso 1 1 calc R U . . .
C22 C -0.0196(3) 0.3973(3) 0.1040(2) 0.0655(11) Uani 1 1 d . . . . .
H22A H -0.0558 0.4678 0.0949 0.079 Uiso 1 1 calc R U . . .
C23 C 0.1123(3) 0.4162(3) 0.1258(2) 0.0590(10) Uani 1 1 d D . . . .
C24 C 0.1340(4) 0.0762(3) 0.14676(14) 0.0535(9) Uani 1 1 d D . . . .
H24A H 0.2259 0.0907 0.1371 0.064 Uiso 0.399(10) 1 calc R U P C 1
H24B H 0.2298 0.0888 0.1487 0.064 Uiso 0.601(10) 1 calc R U P C 2
C25 C 0.0780(15) -0.0601(7) 0.0969(4) 0.0941(17) Uani 0.399(10) 1 d D . P C 1
H25A H 0.0580 -0.0530 0.0480 0.141 Uiso 0.399(10) 1 calc R U P C 1
H25B H -0.0007 -0.0962 0.1142 0.141 Uiso 0.399(10) 1 calc R U P C 1
H25C H 0.1412 -0.1176 0.0970 0.141 Uiso 0.399(10) 1 calc R U P C 1
C26 C 0.1419(13) 0.0618(9) 0.2237(3) 0.071(2) Uani 0.399(10) 1 d D . P C 1
H26A H 0.1667 0.1479 0.2575 0.106 Uiso 0.399(10) 1 calc R U P C 1
H26B H 0.2063 0.0082 0.2300 0.106 Uiso 0.399(10) 1 calc R U P C 1
H26C H 0.0579 0.0203 0.2327 0.106 Uiso 0.399(10) 1 calc R U P C 1
C25' C 0.0702(10) -0.0536(5) 0.0925(3) 0.0941(17) Uani 0.601(10) 1 d D . P C 2
H25D H 0.0939 -0.0529 0.0445 0.141 Uiso 0.601(10) 1 calc R U P C 2
H25E H -0.0234 -0.0637 0.0918 0.141 Uiso 0.601(10) 1 calc R U P C 2
H25F H 0.0999 -0.1261 0.1069 0.141 Uiso 0.601(10) 1 calc R U P C 2
C26' C 0.0899(8) 0.0690(6) 0.2201(2) 0.071(2) Uani 0.601(10) 1 d D . P C 2
H26D H 0.1108 0.1555 0.2537 0.106 Uiso 0.601(10) 1 calc R U P C 2
H26E H 0.1341 0.0086 0.2387 0.106 Uiso 0.601(10) 1 calc R U P C 2
H26F H -0.0032 0.0382 0.2144 0.106 Uiso 0.601(10) 1 calc R U P C 2
C27 C 0.1806(10) 0.5590(6) 0.1317(4) 0.0351(11) Uani 0.1733(12) 1 d D . P D 1
H27A H 0.2719 0.5703 0.1528 0.042 Uiso 0.1733(12) 1 calc R U P D 1
C28 C 0.1795(17) 0.5861(13) 0.0580(3) 0.0524(13) Uani 0.1733(12) 1 d D . P D 1
H28A H 0.2105 0.5163 0.0244 0.079 Uiso 0.1733(12) 1 calc R U P D 1
H28B H 0.2356 0.6692 0.0616 0.079 Uiso 0.1733(12) 1 calc R U P D 1
H28C H 0.0916 0.5902 0.0404 0.079 Uiso 0.1733(12) 1 calc R U P D 1
C29 C 0.1150(11) 0.6586(11) 0.1794(5) 0.0545(15) Uani 0.1733(12) 1 d D . P D 1
H29A H 0.0845 0.6253 0.2192 0.082 Uiso 0.1733(12) 1 calc R U P D 1
H29B H 0.0418 0.6747 0.1511 0.082 Uiso 0.1733(12) 1 calc R U P D 1
H29C H 0.1764 0.7399 0.1986 0.082 Uiso 0.1733(12) 1 calc R U P D 1
C27" C 0.2055(6) 0.5363(5) 0.1138(3) 0.0351(11) Uani 0.3604(12) 1 d D . P D 2
H27B H 0.2956 0.5190 0.1171 0.042 Uiso 0.3604(12) 1 calc R U P D 2
C28" C 0.1848(10) 0.5945(7) 0.0503(3) 0.0524(13) Uani 0.3604(12) 1 d D . P D 2
H28D H 0.1834 0.5277 0.0053 0.079 Uiso 0.3604(12) 1 calc R U P D 2
H28E H 0.2551 0.6671 0.0535 0.079 Uiso 0.3604(12) 1 calc R U P D 2
H28F H 0.1028 0.6258 0.0514 0.079 Uiso 0.3604(12) 1 calc R U P D 2
C29" C 0.1899(10) 0.6378(7) 0.1817(3) 0.0545(15) Uani 0.3604(12) 1 d D . P D 2
H29D H 0.2176 0.6100 0.2240 0.082 Uiso 0.3604(12) 1 calc R U P D 2
H29E H 0.0994 0.6472 0.1821 0.082 Uiso 0.3604(12) 1 calc R U P D 2
H29F H 0.2426 0.7213 0.1826 0.082 Uiso 0.3604(12) 1 calc R U P D 2
C27' C 0.1916(5) 0.5561(4) 0.1575(2) 0.0351(11) Uani 0.4665(12) 1 d D . P D 3
H27C H 0.2683 0.5509 0.1890 0.042 Uiso 0.4665(12) 1 calc R U P D 3
C28' C 0.2367(6) 0.5908(6) 0.0908(3) 0.0524(13) Uani 0.4665(12) 1 d D . P D 3
H28G H 0.2938 0.5320 0.0696 0.079 Uiso 0.4665(12) 1 calc R U P D 3
H28H H 0.2833 0.6806 0.1038 0.079 Uiso 0.4665(12) 1 calc R U P D 3
H28I H 0.1622 0.5822 0.0559 0.079 Uiso 0.4665(12) 1 calc R U P D 3
C29' C 0.1247(6) 0.6613(6) 0.1980(3) 0.0545(15) Uani 0.4665(12) 1 d D . P D 3
H29G H 0.0960 0.6390 0.2412 0.082 Uiso 0.4665(12) 1 calc R U P D 3
H29H H 0.0502 0.6686 0.1672 0.082 Uiso 0.4665(12) 1 calc R U P D 3
H29I H 0.1846 0.7444 0.2117 0.082 Uiso 0.4665(12) 1 calc R U P D 3
O1S O 0.34923(18) 0.65645(16) 0.37866(10) 0.0376(4) Uani 1 1 d . . . . .
C1S C 0.3066(3) 0.7715(3) 0.36630(16) 0.0430(7) Uani 1 1 d . . . . .
H1SA H 0.2116 0.7604 0.3619 0.052 Uiso 1 1 calc R U . . .
H1SB H 0.3369 0.7898 0.3219 0.052 Uiso 1 1 calc R U . . .
C2S C 0.3656(4) 0.8798(3) 0.43140(17) 0.0542(9) Uani 1 1 d . . . . .
H2SA H 0.3135 0.9496 0.4408 0.065 Uiso 1 1 calc R U . . .
H2SB H 0.4544 0.9174 0.4257 0.065 Uiso 1 1 calc R U . . .
C3S C 0.3641(4) 0.8103(3) 0.49053(17) 0.0523(8) Uani 1 1 d . . . . .
H3SA H 0.4273 0.8586 0.5322 0.063 Uiso 1 1 calc R U . . .
H3SB H 0.2776 0.7967 0.5067 0.063 Uiso 1 1 calc R U . . .
C4S C 0.4010(3) 0.6837(3) 0.45338(17) 0.0479(8) Uani 1 1 d . . . . .
H4SA H 0.4957 0.6910 0.4577 0.057 Uiso 1 1 calc R U . . .
H4SB H 0.3641 0.6135 0.4747 0.057 Uiso 1 1 calc R U . . .
O2S O 0.09267(18) 0.4680(2) 0.32353(10) 0.0429(5) Uani 1 1 d D . . . .
C5S C 0.0611(3) 0.5230(3) 0.39543(15) 0.0433(7) Uani 1 1 d D . . . .
H5SA H 0.0428 0.6118 0.4001 0.052 Uiso 1 1 calc R U . . .
H5SB H 0.1334 0.5274 0.4318 0.052 Uiso 1 1 calc R U . . .
C6S C -0.0569(3) 0.4333(4) 0.4056(2) 0.0619(10) Uani 1 1 d . . . . .
H6SA H -0.0345 0.3785 0.4372 0.074 Uiso 1 1 calc R U . . .
H6SB H -0.1225 0.4831 0.4263 0.074 Uiso 1 1 calc R U . . .
C7S C -0.1040(4) 0.3518(5) 0.3300(3) 0.1015(17) Uani 1 1 d D U . . .
H7SA H -0.0897 0.2614 0.3243 0.122 Uiso 0.709(6) 1 calc R U P E 1
H7SB H -0.1970 0.3501 0.3190 0.122 Uiso 0.709(6) 1 calc R U P E 1
H7SC H -0.1480 0.2641 0.3304 0.122 Uiso 0.291(6) 1 calc R U P E 2
H7SD H -0.1643 0.3936 0.3060 0.122 Uiso 0.291(6) 1 calc R U P E 2
C8S C -0.0319(4) 0.4110(5) 0.2834(2) 0.0700(15) Uani 0.709(6) 1 d D U P E 1
H8SA H -0.0746 0.4787 0.2703 0.084 Uiso 0.709(6) 1 calc R U P E 1
H8SB H -0.0231 0.3454 0.2389 0.084 Uiso 0.709(6) 1 calc R U P E 1
C8S' C 0.0041(7) 0.3444(8) 0.2960(6) 0.0700(15) Uani 0.291(6) 1 d D U P E 2
H8SC H -0.0180 0.3275 0.2435 0.084 Uiso 0.291(6) 1 calc R U P E 2
H8SD H 0.0447 0.2725 0.3052 0.084 Uiso 0.291(6) 1 calc R U P E 2
O3S O -0.0211(4) 0.1481(4) 0.5974(2) 0.0716(10) Uani 0.678(4) 1 d D . P F 1
O3S' O 0.0741(8) 0.2276(6) 0.6530(3) 0.0716(10) Uani 0.322(4) 1 d D . P F 2
C9S C 0.1010(4) 0.1883(5) 0.5839(2) 0.0832(13) Uani 1 1 d D . . . .
H9SA H 0.1451 0.2616 0.6240 0.100 Uiso 0.678(4) 1 calc R U P F 1
H9SB H 0.0989 0.2182 0.5394 0.100 Uiso 0.678(4) 1 calc R U P F 1
H9SC H 0.1541 0.2613 0.5709 0.100 Uiso 0.322(4) 1 calc R U P F 2
H9SD H 0.0200 0.1616 0.5511 0.100 Uiso 0.322(4) 1 calc R U P F 2
C10S C 0.1724(5) 0.0756(4) 0.5754(3) 0.0948(16) Uani 1 1 d . . . . .
H10B H 0.2655 0.1051 0.5910 0.114 Uiso 1 1 calc R U . . .
H10C H 0.1595 0.0205 0.5254 0.114 Uiso 1 1 calc R U . . .
C11S C 0.1038(5) 0.0040(5) 0.6278(3) 0.1011(17) Uani 1 1 d D . . . .
H11A H 0.0753 -0.0899 0.6046 0.121 Uiso 0.678(4) 1 calc R U P F 1
H11B H 0.1613 0.0145 0.6723 0.121 Uiso 0.678(4) 1 calc R U P F 1
H11C H 0.0357 -0.0697 0.6017 0.121 Uiso 0.322(4) 1 calc R U P F 2
H11D H 0.1657 -0.0274 0.6572 0.121 Uiso 0.322(4) 1 calc R U P F 2
C12S C -0.0082(6) 0.0707(5) 0.6433(3) 0.0711(16) Uani 0.678(4) 1 d D . P F 1
H12B H -0.0875 0.0053 0.6372 0.085 Uiso 0.678(4) 1 calc R U P F 1
H12C H 0.0048 0.1246 0.6936 0.085 Uiso 0.678(4) 1 calc R U P F 1
C12" C 0.0484(11) 0.1135(6) 0.6725(5) 0.0711(16) Uani 0.322(4) 1 d D . P F 2
H12D H -0.0460 0.0864 0.6689 0.085 Uiso 0.322(4) 1 calc R U P F 2
H12E H 0.0829 0.1290 0.7234 0.085 Uiso 0.322(4) 1 calc R U P F 2

loop_
_atom_site_aniso_label
_atom_site_aniso_U_11
_atom_site_aniso_U_22
_atom_site_aniso_U_33
_atom_site_aniso_U_23
_atom_site_aniso_U_13
_atom_site_aniso_U_12
Sm1 0.03006(6) 0.02050(5) 0.03332(6) 0.00164(4) 0.00773(5) 0.00818(4)
I1 0.03726(9) 0.03401(9) 0.03161(9) 0.00514(7) 0.00460(7) 0.00415(7)
I1' 0.03726(9) 0.03401(9) 0.03161(9) 0.00514(7) 0.00460(7) 0.00415(7)
N1 0.0382(10) 0.0347(10) 0.0368(10) 0.0155(8) 0.0147(8) 0.0192(8)
N2 0.0323(10) 0.0301(9) 0.0385(10) 0.0103(8) 0.0091(8) 0.0150(8)
C1 0.0468(13) 0.0336(11) 0.0330(11) 0.0129(9) 0.0128(10) 0.0219(10)
C2 0.0603(17) 0.0809(19) 0.0343(13) 0.0190(13) 0.0141(12) 0.0412(14)
C3 0.089(3) 0.083(2) 0.058(2) 0.0004(18) 0.006(2) 0.046(2)
C4 0.061(2) 0.103(3) 0.055(2) 0.0281(19) 0.0159(18) 0.0185(19)
C5 0.0565(19) 0.0446(19) 0.0337(16) 0.0100(14) 0.0072(14) 0.0209(14)
C3' 0.089(3) 0.083(2) 0.058(2) 0.0004(18) 0.006(2) 0.046(2)
C4' 0.061(2) 0.103(3) 0.055(2) 0.0281(19) 0.0159(18) 0.0185(19)
C5' 0.0565(19) 0.0446(19) 0.0337(16) 0.0100(14) 0.0072(14) 0.0209(14)
C6 0.0301(11) 0.0264(10) 0.0391(12) 0.0122(9) 0.0136(9) 0.0154(8)
C7 0.0307(11) 0.0249(10) 0.0549(14) 0.0150(10) 0.0138(10) 0.0115(9)
C8 0.0315(12) 0.0233(11) 0.0591(16) 0.0047(11) 0.0099(11) 0.0065(9)
C9 0.0314(12) 0.0331(12) 0.0422(14) -0.0005(11) 0.0041(10) 0.0097(10)
C10 0.0298(11) 0.0308(11) 0.0382(12) 0.0107(9) 0.0073(9) 0.0120(9)
C11 0.0317(11) 0.0187(9) 0.0383(11) 0.0089(8) 0.0104(9) 0.0095(8)
C12 0.0443(14) 0.0304(11) 0.0761(18) 0.0274(11) 0.0258(13) 0.0173(10)
C13 0.0562(17) 0.0707(17) 0.110(2) 0.0608(15) 0.0463(15) 0.0325(14)
C14 0.088(2) 0.0345(13) 0.125(3) 0.0394(15) 0.053(2) 0.0306(14)
C15 0.0439(13) 0.0178(9) 0.0414(13) 0.0036(9) 0.0079(11) 0.0141(9)
C16 0.0511(14) 0.0302(11) 0.0385(13) 0.0073(10) 0.0111(11) 0.0220(10)
C17 0.0693(18) 0.0246(11) 0.0587(16) 0.0149(11) 0.0257(14) 0.0164(12)
C18 0.0356(12) 0.0310(11) 0.0389(13) 0.0068(10) 0.0080(10) 0.0120(10)
C19 0.0487(15) 0.0323(12) 0.0296(11) 0.0046(10) 0.0083(11) 0.0090(11)
C20 0.0483(16) 0.0391(14) 0.0384(14) 0.0013(11) 0.0077(12) -0.0025(12)
C21 0.0347(14) 0.0514(17) 0.0587(18) -0.0003(15) 0.0016(13) 0.0072(13)
C22 0.0401(16) 0.0402(15) 0.114(3) 0.0159(17) -0.0058(18) 0.0139(13)
C23 0.0367(15) 0.0312(13) 0.110(3) 0.0214(15) -0.0054(16) 0.0082(11)
C24 0.077(2) 0.0304(13) 0.0499(16) 0.0114(12) -0.0092(16) 0.0043(14)
C25 0.156(4) 0.0340(17) 0.076(3) -0.0034(17) -0.048(3) 0.025(2)
C26 0.097(6) 0.065(2) 0.0479(19) 0.0297(16) -0.031(3) 0.000(3)
C25' 0.156(4) 0.0340(17) 0.076(3) -0.0034(17) -0.048(3) 0.025(2)
C26' 0.097(6) 0.065(2) 0.0479(19) 0.0297(16) -0.031(3) 0.000(3)
C27 0.0320(18) 0.0320(16) 0.047(3) 0.0189(19) -0.004(2) 0.0130(14)
C28 0.058(3) 0.041(2) 0.063(3) 0.021(2) 0.015(2) 0.010(2)
C29 0.084(4) 0.0281(19) 0.045(3) -0.0004(19) -0.006(3) 0.015(2)
C27" 0.0320(18) 0.0320(16) 0.047(3) 0.0189(19) -0.004(2) 0.0130(14)
C28" 0.058(3) 0.041(2) 0.063(3) 0.021(2) 0.015(2) 0.010(2)
C29" 0.084(4) 0.0281(19) 0.045(3) -0.0004(19) -0.006(3) 0.015(2)
C27' 0.0320(18) 0.0320(16) 0.047(3) 0.0189(19) -0.004(2) 0.0130(14)
C28' 0.058(3) 0.041(2) 0.063(3) 0.021(2) 0.015(2) 0.010(2)
C29' 0.084(4) 0.0281(19) 0.045(3) -0.0004(19) -0.006(3) 0.015(2)
O1S 0.0412(10) 0.0230(8) 0.0435(10) -0.0033(7) -0.0020(8) 0.0123(7)
C1S 0.0520(15) 0.0295(12) 0.0499(15) 0.0080(11) 0.0118(12) 0.0159(11)
C2S 0.086(2) 0.0240(12) 0.0489(16) 0.0012(12) 0.0104(16) 0.0110(14)
C3S 0.079(2) 0.0336(14) 0.0418(15) 0.0022(12) 0.0083(15) 0.0136(14)
C4S 0.0585(18) 0.0288(12) 0.0471(16) -0.0052(12) -0.0129(14) 0.0123(12)
O2S 0.0336(9) 0.0517(11) 0.0366(9) -0.0044(8) 0.0071(8) 0.0111(8)
C5S 0.0422(14) 0.0403(14) 0.0416(14) -0.0044(12) 0.0124(11) 0.0111(11)
C6S 0.0394(15) 0.065(2) 0.074(2) 0.0029(18) 0.0229(14) 0.0038(15)
C7S 0.055(2) 0.107(3) 0.102(3) -0.026(3) 0.022(2) -0.025(2)
C8S 0.037(2) 0.098(3) 0.057(2) -0.023(2) -0.0042(18) 0.0347(19)
C8S' 0.037(2) 0.098(3) 0.057(2) -0.023(2) -0.0042(18) 0.0347(19)
O3S 0.073(2) 0.075(2) 0.076(2) 0.0303(17) 0.0267(17) 0.0171(17)
O3S' 0.073(2) 0.075(2) 0.076(2) 0.0303(17) 0.0267(17) 0.0171(17)
C9S 0.077(2) 0.094(3) 0.093(3) 0.031(2) 0.045(2) 0.031(2)
C10S 0.100(3) 0.068(2) 0.119(4) 0.012(3) 0.021(3) 0.040(2)
C11S 0.092(3) 0.063(2) 0.156(5) 0.041(3) 0.014(3) 0.017(2)
C12S 0.083(4) 0.064(3) 0.069(3) 0.028(2) 0.003(3) 0.005(3)
C12" 0.083(4) 0.064(3) 0.069(3) 0.028(2) 0.003(3) 0.005(3)

loop_
_atom_type_symbol
_atom_type_description
_atom_type_scat_dispersion_real
_atom_type_scat_dispersion_imag
_atom_type_scat_source
C C 0.0033 0.0016 'International Tables Vol C Tables 4.2.6.8 and 6.1.1.4'
H H 0.0000 0.0000 'International Tables Vol C Tables 4.2.6.8 and 6.1.1.4'
N N 0.0061 0.0033 'International Tables Vol C Tables 4.2.6.8 and 6.1.1.4'
O O 0.0106 0.0060 'International Tables Vol C Tables 4.2.6.8 and 6.1.1.4'
I I -0.4742 1.8119 'International Tables Vol C Tables 4.2.6.8 and 6.1.1.4'
Sm Sm -0.1638 3.4418 'International Tables Vol C Tables 4.2.6.8 and 6.1.1.4'

loop_
_geom_angle_atom_site_label_1
_geom_angle_atom_site_label_2
_geom_angle_atom_site_label_3
_geom_angle
O2S Sm1 O1S 73.56(6)
O2S Sm1 N2 103.84(6)
O1S Sm1 N2 131.09(7)
O2S Sm1 C6 159.81(7)
O1S Sm1 C6 114.00(6)
N2 Sm1 C6 56.66(7)
O2S Sm1 C7 149.67(7)
O1S Sm1 C7 86.60(6)
N2 Sm1 C7 72.08(7)
C6 Sm1 C7 27.58(6)
O2S Sm1 C11 160.81(6)
O1S Sm1 C11 123.56(6)
N2 Sm1 C11 72.28(7)
C6 Sm1 C11 27.54(7)
C7 Sm1 C11 48.23(6)
O2S Sm1 C10 151.51(7)
O1S Sm1 C10 104.24(6)
N2 Sm1 C10 98.63(7)
C6 Sm1 C10 47.51(7)
C7 Sm1 C10 55.12(7)
C11 Sm1 C10 26.42(7)
O2S Sm1 C9 143.35(6)
O1S Sm1 C9 78.24(6)
N2 Sm1 C9 112.32(7)
C6 Sm1 C9 55.66(7)
C7 Sm1 C9 47.16(8)
C11 Sm1 C9 47.26(6)
C10 Sm1 C9 26.63(7)
O2S Sm1 C8 143.19(6)
O1S Sm1 C8 69.69(6)
N2 Sm1 C8 98.57(7)
C6 Sm1 C8 47.57(7)
C7 Sm1 C8 26.55(8)
C11 Sm1 C8 55.04(6)
C10 Sm1 C8 46.51(7)
C9 Sm1 C8 26.25(8)
O2S Sm1 I1' 80.11(6)
O1S Sm1 I1' 103.37(6)
N2 Sm1 I1' 124.68(6)
C6 Sm1 I1' 114.34(6)
C7 Sm1 I1' 127.65(7)
C11 Sm1 I1' 86.81(6)
C10 Sm1 I1' 72.72(6)
C9 Sm1 I1' 84.20(7)
C8 Sm1 I1' 110.24(7)
O2S Sm1 I1 80.14(5)
O1S Sm1 I1 96.76(5)
N2 Sm1 I1 131.57(5)
C6 Sm1 I1 115.99(5)
C7 Sm1 I1 125.76(5)
C11 Sm1 I1 88.58(5)
C10 Sm1 I1 71.85(5)
C9 Sm1 I1 80.45(6)
C8 Sm1 I1 106.01(6)
C1 N1 C6 117.7(2)
C1 N2 C18 124.1(2)
C1 N2 Sm1 129.31(17)
C18 N2 Sm1 106.52(15)
N1 C1 N2 120.6(2)
N1 C1 C2 112.0(2)
N2 C1 C2 127.3(2)
C3 C2 C5 111.5(3)
C3 C2 C4 110.3(3)
C5 C2 C4 106.4(3)
C5' C2 C4' 107.7(4)
C3 C2 C1 108.4(3)
C5' C2 C1 121.8(3)
C5 C2 C1 117.0(3)
C4 C2 C1 102.8(3)
C4' C2 C1 111.8(4)
C5' C2 C3' 104.6(4)
C4' C2 C3' 100.7(4)
C1 C2 C3' 108.1(4)
N1 C6 C11 120.1(2)
N1 C6 C7 120.0(2)
C11 C6 C7 119.9(2)
N1 C6 Sm1 115.65(15)
C11 C6 Sm1 78.67(14)
C7 C6 Sm1 78.36(14)
C8 C7 C6 119.0(2)
C8 C7 C12 122.9(2)
C6 C7 C12 118.0(2)
C8 C7 Sm1 78.63(15)
C6 C7 Sm1 74.06(14)
C12 C7 Sm1 120.74(17)
C9 C8 C7 121.4(2)
C9 C8 Sm1 76.79(15)
C7 C8 Sm1 74.82(15)
C8 C9 C10 119.2(3)
C8 C9 Sm1 76.96(16)
C10 C9 Sm1 76.22(15)
C11 C10 C9 121.5(2)
C11 C10 Sm1 75.73(14)
C9 C10 Sm1 77.15(15)
C10 C11 C6 118.9(2)
C10 C11 C15 122.5(2)
C6 C11 C15 118.6(2)
C10 C11 Sm1 77.86(14)
C6 C11 Sm1 73.79(13)
C15 C11 Sm1 120.46(15)
C7 C12 C13 109.0(2)
C7 C12 C14 113.9(3)
C13 C12 C14 110.9(3)
C17 C15 C11 113.3(2)
C17 C15 C16 110.3(2)
C11 C15 C16 109.2(2)
C19 C18 C23 118.6(3)
C19 C18 N2 121.3(2)
C23 C18 N2 119.8(2)
C20 C19 C18 119.5(3)
C20 C19 C24 119.2(3)
C18 C19 C24 121.2(3)
C21 C20 C19 121.8(3)
C20 C21 C22 119.5(3)
C21 C22 C23 121.6(3)
C22 C23 C18 119.0(3)
C22 C23 C27' 120.7(3)
C18 C23 C27' 118.2(3)
C22 C23 C27 111.9(5)
C18 C23 C27 129.1(5)
C22 C23 C27" 120.1(4)
C18 C23 C27" 118.1(3)
C19 C24 C26 119.6(5)
C19 C24 C26' 105.1(4)
C19 C24 C25 117.4(5)
C26 C24 C25 106.7(5)
C19 C24 C25' 111.8(4)
C26' C24 C25' 106.3(4)
C29 C27 C28 107.9(7)
C29 C27 C23 111.6(7)
C28 C27 C23 110.9(7)
C29" C27" C28" 107.5(5)
C29" C27" C23 98.8(5)
C28" C27" C23 123.7(5)
C29' C27' C28' 109.5(4)
C29' C27' C23 118.7(4)
C28' C27' C23 102.1(4)
C4S O1S C1S 108.98(19)
C4S O1S Sm1 118.48(15)
C1S O1S Sm1 131.81(16)
O1S C1S C2S 104.8(2)
C1S C2S C3S 102.2(2)
C4S C3S C2S 101.7(3)
O1S C4S C3S 105.9(2)
C8S O2S C5S 103.2(2)
C5S O2S C8S' 106.0(4)
C8S O2S Sm1 131.1(2)
C5S O2S Sm1 121.97(16)
C8S' O2S Sm1 106.4(3)
O2S C5S C6S 106.1(2)
C7S C6S C5S 103.1(3)
C8S' C7S C6S 104.9(5)
C8S C7S C6S 106.4(4)
C7S C8S O2S 105.6(4)
C7S C8S' O2S 108.2(5)
C9S O3S C12S 105.0(4)
C9S O3S' C12" 103.1(6)
O3S C9S C10S 108.5(4)
O3S' C9S C10S 110.1(5)
C9S C10S C11S 99.4(4)
C12S C11S C10S 102.9(4)
C12" C11S C10S 99.9(5)
O3S C12S C11S 109.7(5)
O3S' C12" C11S 114.3(7)

loop_
_geom_bond_atom_site_label_1
_geom_bond_atom_site_label_2
_geom_bond_distance
Sm1 O2S 2.5621(19)
Sm1 O1S 2.5798(16)
Sm1 N2 2.580(2)
Sm1 C6 2.952(2)
Sm1 C7 3.007(3)
Sm1 C11 3.015(2)
Sm1 C10 3.041(2)
Sm1 C9 3.053(3)
Sm1 C8 3.055(3)
Sm1 I1' 3.223(2)
Sm1 I1 3.2389(3)
N1 C1 1.311(3)
N1 C6 1.381(3)
N2 C1 1.358(3)
N2 C18 1.427(3)
C1 C2 1.558(4)
C2 C3 1.487(4)
C2 C5' 1.506(5)
C2 C5 1.518(4)
C2 C4 1.550(5)
C2 C4' 1.553(5)
C2 C3' 1.602(5)
C6 C11 1.421(3)
C6 C7 1.422(3)
C7 C8 1.393(4)
C7 C12 1.519(4)
C8 C9 1.387(4)
C9 C10 1.404(3)
C10 C11 1.384(3)
C11 C15 1.533(3)
C12 C13 1.523(4)
C12 C14 1.526(4)
C15 C17 1.526(4)
C15 C16 1.534(4)
C18 C19 1.411(4)
C18 C23 1.415(4)
C19 C20 1.388(4)
C19 C24 1.511(4)
C20 C21 1.364(5)
C21 C22 1.370(5)
C22 C23 1.399(5)
C23 C27' 1.562(5)
C23 C27 1.570(7)
C23 C27" 1.579(6)
C24 C26 1.531(6)
C24 C26' 1.539(5)
C24 C25 1.547(6)
C24 C25' 1.549(5)
C27 C29 1.523(7)
C27 C28 1.525(7)
C27" C29" 1.525(6)
C27" C28" 1.529(6)
C27' C29' 1.513(6)
C27' C28' 1.516(6)
O1S C4S 1.452(4)
O1S C1S 1.452(3)
C1S C2S 1.510(4)
C2S C3S 1.515(5)
C3S C4S 1.501(4)
O2S C8S 1.447(4)
O2S C5S 1.455(3)
O2S C8S' 1.461(7)
C5S C6S 1.514(4)
C6S C7S 1.513(6)
C7S C8S' 1.362(8)
C7S C8S 1.426(7)
O3S C9S 1.363(5)
O3S C12S 1.375(5)
O3S' C9S 1.364(6)
O3S' C12" 1.368(7)
C9S C10S 1.509(6)
C10S C11S 1.572(8)
C11S C12S 1.490(7)
C11S C12" 1.505(9)
